data_7712634
loop_
_publ_author_name
'Volostnykh, Marina V.'
'Kirakosyan, Gayane'
'Sinelshchikova, Anna A.'
'Loboda, Polina'
'Dorovatovskii, Pavel'
'Maxim, Mihailov'
'Tsivadze, Aslan Yu'
'Sokolov, Maksim Nailyevich'
'Gorbunova, Yulia G.'

_publ_section_title
;
 Supramolecular Hybrids Based on Ru(II) Porphyrin and Octahedral Mo(II)
 Iodide Cluster
;
_journal_name_full 'Dalton Transactions'
_journal_paper_doi 10.1039/D3DT00251A
_journal_year 2023
_chemical_formula_moiety 'C35 H24 N4 O2 Ru, 2(C1 H1 Cl3)'
_chemical_formula_sum 'C37 H26 Cl6 N4 O2 Ru'
_chemical_formula_weight 872.39
_chemical_name_common RuDTolP(CO)H2O
_chemical_name_systematic 'aqua-[5,15-bis(4-methylphenyl)porphyrinato]-carbonyl-ruthenium chloroform solvate'
_chemical_properties_physical photo-sensitive
_space_group_crystal_system monoclinic
_space_group_IT_number 15
_space_group_name_Hall '-C 2yc'
_space_group_name_H-M_alt 'C 1 2/c 1'
_atom_sites_solution_hydrogens geom
_audit_creation_date 2022-05-17
_audit_creation_method
;
Olex2 1.3
(compiled 2020.11.12 svn.r5f609507 for OlexSys, GUI svn.r6408)
;
_audit_update_record
;
2023-02-27 deposited with the CCDC.	2023-03-15 downloaded from the CCDC.
;
_cell_angle_alpha 90
_cell_angle_beta 114.1080(10)
_cell_angle_gamma 90
_cell_formula_units_Z 4
_cell_length_a 21.6281(11)
_cell_length_b 9.4437(4)
_cell_length_c 19.2876(9)
_cell_measurement_reflns_used 4620
_cell_measurement_temperature 140(2)
_cell_measurement_theta_max 23.023
_cell_measurement_theta_min 2.314
_cell_volume 3595.9(3)
_computing_cell_refinement 'SAINT V8.40B (?, 2016)'
_computing_data_reduction 'SAINT V8.40B (?, 2016)'
_computing_molecular_graphics 'Olex2 1.3 (Dolomanov et al., 2009)'
_computing_publication_material 'Olex2 1.3 (Dolomanov et al., 2009)'
_computing_structure_refinement 'SHELXL 2018/3 (Sheldrick, 2015)'
_computing_structure_solution 'XT  (Sheldrick, 2015)'
_diffrn_ambient_temperature 140(2)
_diffrn_detector_area_resol_mean 8
_diffrn_measured_fraction_theta_full 1.000
_diffrn_measured_fraction_theta_max 0.994
_diffrn_measurement_device_type 'Bruker SMART APEX CCD area detector'
_diffrn_measurement_method '\w and \f scans'
_diffrn_radiation_probe x-ray
_diffrn_radiation_type MoK\a
_diffrn_radiation_wavelength 0.71073
_diffrn_reflns_av_R_equivalents 0.0545
_diffrn_reflns_av_unetI/netI 0.0551
_diffrn_reflns_Laue_measured_fraction_full 1.000
_diffrn_reflns_Laue_measured_fraction_max 0.994
_diffrn_reflns_limit_h_max 28
_diffrn_reflns_limit_h_min -28
_diffrn_reflns_limit_k_max 12
_diffrn_reflns_limit_k_min -12
_diffrn_reflns_limit_l_max 25
_diffrn_reflns_limit_l_min -25
_diffrn_reflns_number 19912
_diffrn_reflns_point_group_measured_fraction_full 1.000
_diffrn_reflns_point_group_measured_fraction_max 0.994
_diffrn_reflns_theta_full 25.242
_diffrn_reflns_theta_max 27.566
_diffrn_reflns_theta_min 2.063
_diffrn_source_current 30.0
_diffrn_source_power 1.5
_diffrn_source_voltage 50.0
_exptl_absorpt_coefficient_mu 0.923
_exptl_absorpt_correction_T_max 0.7456
_exptl_absorpt_correction_T_min 0.6434
_exptl_absorpt_correction_type multi-scan
_exptl_absorpt_process_details
;
SADABS-2016/2 (Bruker,2016/2) was used for absorption correction.
wR2(int) was 0.0881 before and 0.0486 after correction.
The Ratio of minimum to maximum transmission is 0.8629.
The \l/2 correction factor is Not present.
;
_exptl_crystal_colour 'dark red'
_exptl_crystal_colour_modifier dark
_exptl_crystal_colour_primary red
_exptl_crystal_density_diffrn 1.611
_exptl_crystal_description plate
_exptl_crystal_F_000 1752
_exptl_crystal_recrystallization_method 'heptane, CDCl3 '
_exptl_crystal_size_max 0.2
_exptl_crystal_size_mid 0.2
_exptl_crystal_size_min 0.02
_refine_diff_density_max 0.482
_refine_diff_density_min -0.757
_refine_diff_density_rms 0.078
_refine_ls_extinction_method none
_refine_ls_goodness_of_fit_ref 1.033
_refine_ls_hydrogen_treatment constr
_refine_ls_matrix_type full
_refine_ls_number_parameters 272
_refine_ls_number_reflns 4143
_refine_ls_number_restraints 0
_refine_ls_restrained_S_all 1.033
_refine_ls_R_factor_all 0.0616
_refine_ls_R_factor_gt 0.0382
_refine_ls_shift/su_max 0.001
_refine_ls_shift/su_mean 0.000
_refine_ls_structure_factor_coef Fsqd
_refine_ls_weighting_details 'w=1/[\s^2^(Fo^2^)+(0.0332P)^2^+5.0775P] where P=(Fo^2^+2Fc^2^)/3'
_refine_ls_weighting_scheme calc
_refine_ls_wR_factor_gt 0.0831
_refine_ls_wR_factor_ref 0.0902
_reflns_Friedel_coverage 0.000
_reflns_number_gt 3157
_reflns_number_total 4143
_reflns_threshold_expression 'I > 2\s(I)'
_cod_data_source_file d3dt00251a2.cif
_cod_data_source_block pl43_monocl
_cod_database_code 7712634
_shelx_shelxl_version_number 2018/3
_shelx_space_group_comment
;
The symmetry employed for this shelxl refinement is uniquely defined
by the following loop, which should always be used as a source of
symmetry information in preference to the above space-group names.
They are only intended as comments.
;
_olex2_refinement_description
;
1. Shared sites
{O2, C18A}
{C18, O2A}
2. Uiso/Uaniso restraints and constraints
Uanis(O2) = Uanis(C18A)
Uanis(C18) = Uanis(O2A)
3. Others
 Sof(Cl1)=Sof(C19A)=Sof(H19A)=Sof(Cl3)=Sof(Cl4)=1-FVAR(1)
 Sof(Cl02)=Sof(Cl03)=Sof(Cl04)=Sof(C19)=Sof(H19)=FVAR(1)
 Sof(O1A)=Sof(C18A)=Sof(O2A)=0.5*(1-FVAR(3))
 Sof(O2)=Sof(C18)=Sof(O1)=0.5*FVAR(3)
4.a Ternary CH refined with riding coordinates:
 C19(H19), C19A(H19A)
4.b Aromatic/amide H refined with riding coordinates:
 C3(H3), C5(H5), C8(H8), C17(H17), C12(H12), C2(H2), C16(H16), C13(H13), C7(H7)
4.c Idealised Me refined as rotating group:
 C15(H15A,H15B,H15C)
;
_olex2_submission_special_instructions 'No special instructions were received'

loop_
_space_group_symop_operation_xyz
'x, y, z'
'-x, y, -z+1/2'
'x+1/2, y+1/2, z'
'-x+1/2, y+1/2, -z+1/2'
'-x, -y, -z'
'x, -y, z-1/2'
'-x+1/2, -y+1/2, -z'
'x+1/2, -y+1/2, z-1/2'

loop_
_atom_site_label
_atom_site_type_symbol
_atom_site_fract_x
_atom_site_fract_y
_atom_site_fract_z
_atom_site_U_iso_or_equiv
_atom_site_adp_type
_atom_site_occupancy
_atom_site_site_symmetry_order
_atom_site_calc_flag
_atom_site_refinement_flags_posn
_atom_site_refinement_flags_adp
_atom_site_refinement_flags_occupancy
_atom_site_disorder_assembly
_atom_site_disorder_group
Ru1 Ru 0.500000 0.37153(4) 0.750000 0.02411(10) Uani 1 2 d S T P . .
Cl02 Cl 0.87564(13) 0.5173(3) 0.56361(15) 0.0425(5) Uani 0.785(8) 1 d . . P A 1
Cl03 Cl 0.84117(16) 0.2231(3) 0.5688(2) 0.0724(8) Uani 0.785(8) 1 d . . P A 1
Cl04 Cl 0.83745(12) 0.4218(4) 0.68168(12) 0.0688(7) Uani 0.785(8) 1 d . . P A 1
N1 N 0.41421(11) 0.3705(2) 0.65057(12) 0.0227(5) Uani 1 1 d . . . . .
N2 N 0.56057(11) 0.3657(2) 0.69112(12) 0.0231(5) Uani 1 1 d . . . . .
O2 O 0.500000 0.1502(5) 0.750000 0.0415(10) Uani 0.637(8) 2 d S T P B 1
C18 C 0.500000 0.5820(5) 0.750000 0.0371(10) Uani 0.637(8) 2 d S T P B 1
C11 C 0.74841(14) 0.3576(3) 0.81971(15) 0.0265(6) Uani 1 1 d . . . . .
C3 C 0.34382(14) 0.3738(3) 0.52367(15) 0.0267(6) Uani 1 1 d . . . . .
H3 H 0.328958 0.376318 0.470031 0.032 Uiso 1 1 calc R U . . .
C10 C 0.67331(13) 0.3623(3) 0.79797(14) 0.0230(6) Uani 1 1 d . . . . .
C5 C 0.46979(14) 0.3707(3) 0.56233(14) 0.0251(6) Uani 1 1 d . . . . .
H5 H 0.461357 0.373132 0.509988 0.030 Uiso 1 1 calc R U . . .
C4 C 0.41327(13) 0.3728(3) 0.57902(14) 0.0239(6) Uani 1 1 d . . . . .
C6 C 0.53758(14) 0.3655(3) 0.61340(14) 0.0237(6) Uani 1 1 d . . . . .
C8 C 0.65094(14) 0.3547(3) 0.65860(15) 0.0250(6) Uani 1 1 d . . . . .
H8 H 0.696324 0.350096 0.663175 0.030 Uiso 1 1 calc R U . . .
C1 C 0.34806(13) 0.3681(3) 0.64259(14) 0.0228(5) Uani 1 1 d . . . . .
C17 C 0.78033(15) 0.2351(3) 0.81113(16) 0.0290(6) Uani 1 1 d . . . . .
H17 H 0.754082 0.153090 0.789471 0.035 Uiso 1 1 calc R U . . .
C12 C 0.78849(15) 0.4760(3) 0.85019(16) 0.0305(7) Uani 1 1 d . . . . .
H12 H 0.767917 0.561679 0.855715 0.037 Uiso 1 1 calc R U . . .
C2 C 0.30387(14) 0.3705(3) 0.56226(15) 0.0262(6) Uani 1 1 d . . . . .
H2 H 0.255749 0.369868 0.540758 0.031 Uiso 1 1 calc R U . . .
C16 C 0.84995(15) 0.2311(3) 0.83378(17) 0.0322(7) Uani 1 1 d . . . . .
H16 H 0.870663 0.146168 0.827579 0.039 Uiso 1 1 calc R U . . .
C9 C 0.63015(13) 0.3593(3) 0.72007(15) 0.0236(6) Uani 1 1 d . . . . .
C13 C 0.85802(15) 0.4710(3) 0.87263(17) 0.0347(7) Uani 1 1 d . . . . .
H13 H 0.884373 0.553207 0.893502 0.042 Uiso 1 1 calc R U . . .
O1 O 0.500000 0.6961(5) 0.750000 0.0412(17) Uani 0.637(8) 2 d S T P B 1
C7 C 0.59465(14) 0.3582(3) 0.59275(15) 0.0265(6) Uani 1 1 d . . . . .
H7 H 0.592994 0.356222 0.542772 0.032 Uiso 1 1 calc R U . . .
C14 C 0.88976(15) 0.3483(3) 0.86520(16) 0.0320(7) Uani 1 1 d . . . . .
C15 C 0.96589(16) 0.3435(4) 0.8905(2) 0.0474(9) Uani 1 1 d . . . . .
H15A H 0.980677 0.244784 0.893331 0.071 Uiso 1 1 calc R U . . .
H15B H 0.988020 0.387768 0.940589 0.071 Uiso 1 1 calc R U . . .
H15C H 0.978212 0.394923 0.853808 0.071 Uiso 1 1 calc R U . . .
C19 C 0.8237(2) 0.3987(4) 0.5859(2) 0.0375(13) Uani 0.785(8) 1 d . . P A 1
H19 H 0.775237 0.420353 0.553088 0.045 Uiso 0.785(8) 1 calc R U P A 1
Cl1 Cl 0.8675(6) 0.4632(17) 0.5432(7) 0.068(3) Uani 0.215(8) 1 d . . P A 2
C19A C 0.8709(8) 0.3809(15) 0.6258(9) 0.032(4) Uani 0.215(8) 1 d . . P A 2
H19A H 0.918203 0.374818 0.665823 0.039 Uiso 0.215(8) 1 calc R U P A 2
Cl3 Cl 0.8179(6) 0.4732(11) 0.6559(8) 0.072(3) Uani 0.215(8) 1 d . . P A 2
Cl4 Cl 0.8333(7) 0.2165(14) 0.6008(11) 0.100(4) Uani 0.215(8) 1 d . . P A 2
O1A O 0.500000 0.0407(8) 0.750000 0.032(3) Uani 0.363(8) 2 d S T P B 2
C18A C 0.500000 0.1502(5) 0.750000 0.0415(10) Uani 0.363(8) 2 d S T P B 2
O2A O 0.500000 0.5820(5) 0.750000 0.0371(10) Uani 0.363(8) 2 d S T P B 2

loop_
_atom_site_aniso_label
_atom_site_aniso_U_11
_atom_site_aniso_U_22
_atom_site_aniso_U_33
_atom_site_aniso_U_23
_atom_site_aniso_U_13
_atom_site_aniso_U_12
Ru1 0.02225(17) 0.03226(19) 0.01407(15) 0.000 0.00359(12) 0.000
Cl02 0.0364(7) 0.0443(10) 0.0426(10) 0.0154(7) 0.0121(7) 0.0017(7)
Cl03 0.0664(13) 0.0335(8) 0.1013(19) -0.0163(11) 0.0179(11) 0.0033(8)
Cl04 0.0502(11) 0.125(2) 0.0411(10) 0.0097(10) 0.0285(8) 0.0031(11)
N1 0.0241(11) 0.0225(11) 0.0179(10) -0.0005(10) 0.0050(9) 0.0001(10)
N2 0.0253(12) 0.0237(12) 0.0159(10) -0.0004(9) 0.0039(9) -0.0007(10)
O2 0.040(2) 0.048(3) 0.0288(19) 0.000 0.0072(16) 0.000
C18 0.034(2) 0.050(3) 0.0232(19) 0.000 0.0079(16) 0.000
C11 0.0285(14) 0.0284(15) 0.0201(13) 0.0022(12) 0.0075(11) -0.0020(12)
C3 0.0291(14) 0.0279(14) 0.0165(12) 0.0008(12) 0.0027(11) 0.0039(13)
C10 0.0244(13) 0.0184(13) 0.0220(13) 0.0017(11) 0.0051(11) 0.0002(11)
C5 0.0324(15) 0.0251(14) 0.0153(12) 0.0020(11) 0.0071(11) 0.0016(13)
C4 0.0287(14) 0.0225(13) 0.0154(12) 0.0005(11) 0.0038(11) 0.0002(12)
C6 0.0283(14) 0.0209(13) 0.0178(12) 0.0000(11) 0.0053(11) -0.0018(12)
C8 0.0262(14) 0.0242(15) 0.0251(14) -0.0001(11) 0.0108(11) -0.0006(12)
C1 0.0241(13) 0.0180(12) 0.0218(13) 0.0017(11) 0.0048(11) 0.0041(12)
C17 0.0336(16) 0.0232(14) 0.0306(16) -0.0011(12) 0.0136(13) -0.0030(12)
C12 0.0359(17) 0.0239(14) 0.0305(16) -0.0029(12) 0.0123(13) -0.0045(13)
C2 0.0255(14) 0.0247(13) 0.0214(13) -0.0006(12) 0.0025(11) 0.0031(12)
C16 0.0337(17) 0.0314(16) 0.0350(17) 0.0044(13) 0.0177(14) 0.0046(13)
C9 0.0255(14) 0.0205(13) 0.0227(13) -0.0005(11) 0.0078(11) -0.0030(12)
C13 0.0336(17) 0.0383(17) 0.0287(16) -0.0030(13) 0.0092(14) -0.0135(14)
O1 0.058(4) 0.015(3) 0.047(3) 0.000 0.018(3) 0.000
C7 0.0350(15) 0.0259(14) 0.0198(13) -0.0002(12) 0.0125(12) -0.0013(13)
C14 0.0277(15) 0.0450(19) 0.0247(15) 0.0057(13) 0.0122(12) -0.0020(13)
C15 0.0309(17) 0.066(3) 0.046(2) 0.0098(18) 0.0172(16) -0.0028(16)
C19 0.031(3) 0.041(3) 0.034(2) 0.0028(18) 0.007(2) 0.0011(19)
Cl1 0.047(4) 0.100(9) 0.067(6) 0.039(5) 0.033(4) 0.023(5)
C19A 0.030(9) 0.031(8) 0.036(8) -0.001(7) 0.014(7) -0.003(7)
Cl3 0.086(6) 0.080(5) 0.070(6) -0.007(4) 0.051(5) 0.009(4)
Cl4 0.105(6) 0.038(4) 0.166(13) -0.024(6) 0.064(8) -0.007(3)
O1A 0.048(5) 0.011(5) 0.036(5) 0.000 0.015(4) 0.000
C18A 0.040(2) 0.048(3) 0.0288(19) 0.000 0.0072(16) 0.000
O2A 0.034(2) 0.050(3) 0.0232(19) 0.000 0.0079(16) 0.000

loop_
_atom_type_symbol
_atom_type_description
_atom_type_scat_dispersion_real
_atom_type_scat_dispersion_imag
_atom_type_scat_source
C C 0.0033 0.0016 'International Tables Vol C Tables 4.2.6.8 and 6.1.1.4'
H H 0.0000 0.0000 'International Tables Vol C Tables 4.2.6.8 and 6.1.1.4'
Cl Cl 0.1484 0.1585 'International Tables Vol C Tables 4.2.6.8 and 6.1.1.4'
N N 0.0061 0.0033 'International Tables Vol C Tables 4.2.6.8 and 6.1.1.4'
O O 0.0106 0.0060 'International Tables Vol C Tables 4.2.6.8 and 6.1.1.4'
Ru Ru -1.2594 0.8363 'International Tables Vol C Tables 4.2.6.8 and 6.1.1.4'

loop_
_geom_angle_atom_site_label_1
_geom_angle_atom_site_label_2
_geom_angle_atom_site_label_3
_geom_angle
_geom_angle_site_symmetry_1
_geom_angle_site_symmetry_3
_geom_angle_publ_flag
N1 Ru1 N1 179.45(12) 2_656 . ?
N1 Ru1 N2 91.18(8) . . ?
N1 Ru1 N2 91.18(8) 2_656 2_656 ?
N1 Ru1 N2 88.80(8) 2_656 . ?
N1 Ru1 N2 88.81(8) . 2_656 ?
N1 Ru1 O2 89.73(6) 2_656 . ?
N1 Ru1 O2 89.73(6) . . ?
N1 Ru1 C18A 89.73(6) 2_656 . ?
N1 Ru1 C18A 89.73(6) . . ?
N2 Ru1 N2 176.92(12) . 2_656 ?
N2 Ru1 O2 88.46(6) 2_656 . ?
N2 Ru1 O2 88.46(6) . . ?
N2 Ru1 C18A 88.46(6) . . ?
N2 Ru1 C18A 88.46(6) 2_656 . ?
C18 Ru1 N1 90.27(6) . 2_656 ?
C18 Ru1 N1 90.27(6) . . ?
C18 Ru1 N2 91.54(6) . . ?
C18 Ru1 N2 91.54(6) . 2_656 ?
C18 Ru1 O2 180.0 . . ?
O2A Ru1 N1 90.27(6) . . ?
O2A Ru1 N2 91.54(6) . . ?
O2A Ru1 C18A 180.0 . . ?
C4 N1 Ru1 125.16(18) . . ?
C4 N1 C1 107.5(2) . . ?
C1 N1 Ru1 127.35(17) . . ?
C6 N2 Ru1 125.10(18) . . ?
C6 N2 C9 106.9(2) . . ?
C9 N2 Ru1 127.97(17) . . ?
O1 C18 Ru1 180.0 . . ?
C17 C11 C10 121.6(2) . . ?
C12 C11 C10 120.7(3) . . ?
C12 C11 C17 117.7(3) . . ?
C4 C3 H3 126.3 . . ?
C2 C3 H3 126.3 . . ?
C2 C3 C4 107.4(2) . . ?
C1 C10 C11 116.9(2) 2_656 . ?
C1 C10 C9 125.2(2) 2_656 . ?
C9 C10 C11 117.8(2) . . ?
C4 C5 H5 116.2 . . ?
C4 C5 C6 127.6(2) . . ?
C6 C5 H5 116.2 . . ?
N1 C4 C3 109.1(2) . . ?
N1 C4 C5 125.6(2) . . ?
C5 C4 C3 125.3(2) . . ?
N2 C6 C5 125.4(3) . . ?
N2 C6 C7 109.4(2) . . ?
C5 C6 C7 125.3(2) . . ?
C9 C8 H8 126.0 . . ?
C7 C8 H8 126.0 . . ?
C7 C8 C9 108.1(2) . . ?
N1 C1 C10 125.8(2) . 2_656 ?
N1 C1 C2 108.7(2) . . ?
C10 C1 C2 125.5(2) 2_656 . ?
C11 C17 H17 119.6 . . ?
C16 C17 C11 120.8(3) . . ?
C16 C17 H17 119.6 . . ?
C11 C12 H12 119.5 . . ?
C13 C12 C11 121.0(3) . . ?
C13 C12 H12 119.5 . . ?
C3 C2 C1 107.3(2) . . ?
C3 C2 H2 126.3 . . ?
C1 C2 H2 126.3 . . ?
C17 C16 H16 119.4 . . ?
C14 C16 C17 121.3(3) . . ?
C14 C16 H16 119.4 . . ?
N2 C9 C10 124.8(2) . . ?
N2 C9 C8 109.1(2) . . ?
C10 C9 C8 126.1(2) . . ?
C12 C13 H13 119.4 . . ?
C14 C13 C12 121.2(3) . . ?
C14 C13 H13 119.4 . . ?
C6 C7 H7 126.7 . . ?
C8 C7 C6 106.5(2) . . ?
C8 C7 H7 126.7 . . ?
C16 C14 C13 118.0(3) . . ?
C16 C14 C15 121.2(3) . . ?
C13 C14 C15 120.8(3) . . ?
C14 C15 H15A 109.5 . . ?
C14 C15 H15B 109.5 . . ?
C14 C15 H15C 109.5 . . ?
H15A C15 H15B 109.5 . . ?
H15A C15 H15C 109.5 . . ?
H15B C15 H15C 109.5 . . ?
Cl02 C19 Cl03 110.2(3) . . ?
Cl02 C19 Cl04 109.1(2) . . ?
Cl02 C19 H19 108.9 . . ?
Cl03 C19 H19 108.9 . . ?
Cl04 C19 Cl03 110.9(3) . . ?
Cl04 C19 H19 108.9 . . ?
Cl1 C19A H19A 112.3 . . ?
Cl3 C19A Cl1 107.3(9) . . ?
Cl3 C19A H19A 112.3 . . ?
Cl3 C19A Cl4 104.3(10) . . ?
Cl4 C19A Cl1 107.8(9) . . ?
Cl4 C19A H19A 112.3 . . ?
O1A C18A Ru1 180.0 . . ?

loop_
_geom_bond_atom_site_label_1
_geom_bond_atom_site_label_2
_geom_bond_distance
_geom_bond_site_symmetry_2
_geom_bond_publ_flag
Ru1 N1 2.053(2) 2_656 ?
Ru1 N1 2.053(2) . ?
Ru1 N2 2.055(2) . ?
Ru1 N2 2.055(2) 2_656 ?
Ru1 O2 2.090(4) . ?
Ru1 C18 1.988(5) . ?
Ru1 C18A 2.090(4) . ?
Ru1 O2A 1.988(5) . ?
Cl02 C19 1.760(5) . ?
Cl03 C19 1.762(5) . ?
Cl04 C19 1.760(5) . ?
N1 C4 1.372(3) . ?
N1 C1 1.375(3) . ?
N2 C6 1.373(3) . ?
N2 C9 1.376(3) . ?
C18 O1 1.077(5) . ?
C11 C10 1.503(4) . ?
C11 C17 1.392(4) . ?
C11 C12 1.390(4) . ?
C3 H3 0.9500 . ?
C3 C4 1.444(4) . ?
C3 C2 1.352(4) . ?
C10 C1 1.401(4) 2_656 ?
C10 C9 1.409(4) . ?
C5 H5 0.9500 . ?
C5 C4 1.385(4) . ?
C5 C6 1.394(4) . ?
C6 C7 1.445(4) . ?
C8 H8 0.9500 . ?
C8 C9 1.430(4) . ?
C8 C7 1.354(4) . ?
C1 C2 1.451(3) . ?
C17 H17 0.9500 . ?
C17 C16 1.386(4) . ?
C12 H12 0.9500 . ?
C12 C13 1.385(4) . ?
C2 H2 0.9500 . ?
C16 H16 0.9500 . ?
C16 C14 1.381(4) . ?
C13 H13 0.9500 . ?
C13 C14 1.384(4) . ?
C7 H7 0.9500 . ?
C14 C15 1.515(4) . ?
C15 H15A 0.9800 . ?
C15 H15B 0.9800 . ?
C15 H15C 0.9800 . ?
C19 H19 1.0000 . ?
Cl1 C19A 1.745(18) . ?
C19A H19A 1.0000 . ?
C19A Cl3 1.721(17) . ?
C19A Cl4 1.727(19) . ?
O1A C18A 1.034(8) . ?

loop_
_geom_torsion_atom_site_label_1
_geom_torsion_atom_site_label_2
_geom_torsion_atom_site_label_3
_geom_torsion_atom_site_label_4
_geom_torsion
_geom_torsion_site_symmetry_1
_geom_torsion_site_symmetry_2
_geom_torsion_site_symmetry_3
_geom_torsion_site_symmetry_4
_geom_torsion_publ_flag
Ru1 N1 C4 C3 -178.95(17) . . . . ?
Ru1 N1 C4 C5 2.6(4) . . . . ?
Ru1 N1 C1 C10 -1.7(4) . . . 2_656 ?
Ru1 N1 C1 C2 179.11(17) . . . . ?
Ru1 N2 C6 C5 0.7(4) . . . . ?
Ru1 N2 C6 C7 -178.96(17) . . . . ?
Ru1 N2 C9 C10 -3.2(4) . . . . ?
Ru1 N2 C9 C8 179.04(17) . . . . ?
N1 C1 C2 C3 0.2(3) . . . . ?
N2 C6 C7 C8 -0.2(3) . . . . ?
C11 C10 C9 N2 -178.6(2) . . . . ?
C11 C10 C9 C8 -1.3(4) . . . . ?
C11 C17 C16 C14 -0.3(4) . . . . ?
C11 C12 C13 C14 0.3(5) . . . . ?
C10 C11 C17 C16 -177.9(3) . . . . ?
C10 C11 C12 C13 177.9(3) . . . . ?
C10 C1 C2 C3 -179.0(3) 2_656 . . . ?
C5 C6 C7 C8 -179.9(3) . . . . ?
C4 N1 C1 C10 178.6(3) . . . 2_656 ?
C4 N1 C1 C2 -0.6(3) . . . . ?
C4 C3 C2 C1 0.3(3) . . . . ?
C4 C5 C6 N2 -2.1(5) . . . . ?
C4 C5 C6 C7 177.6(3) . . . . ?
C6 N2 C9 C10 177.6(2) . . . . ?
C6 N2 C9 C8 -0.1(3) . . . . ?
C6 C5 C4 N1 0.2(5) . . . . ?
C6 C5 C4 C3 -177.9(3) . . . . ?
C1 N1 C4 C3 0.8(3) . . . . ?
C1 N1 C4 C5 -177.6(3) . . . . ?
C1 C10 C9 N2 2.0(4) 2_656 . . . ?
C1 C10 C9 C8 179.4(3) 2_656 . . . ?
C17 C11 C10 C1 108.3(3) . . . 2_656 ?
C17 C11 C10 C9 -71.1(3) . . . . ?
C17 C11 C12 C13 -1.3(4) . . . . ?
C17 C16 C14 C13 -0.8(4) . . . . ?
C17 C16 C14 C15 179.5(3) . . . . ?
C12 C11 C10 C1 -70.9(3) . . . 2_656 ?
C12 C11 C10 C9 109.7(3) . . . . ?
C12 C11 C17 C16 1.3(4) . . . . ?
C12 C13 C14 C16 0.8(4) . . . . ?
C12 C13 C14 C15 -179.5(3) . . . . ?
C2 C3 C4 N1 -0.7(3) . . . . ?
C2 C3 C4 C5 177.8(3) . . . . ?
C9 N2 C6 C5 179.9(3) . . . . ?
C9 N2 C6 C7 0.2(3) . . . . ?
C9 C8 C7 C6 0.2(3) . . . . ?
C7 C8 C9 N2 -0.1(3) . . . . ?
C7 C8 C9 C10 -177.8(3) . . . . ?
